data_7249262
loop_
_publ_author_name
'Xu, Meng-Yuan'
'Wu, Qian'
'Wang, Chen'
'Sun, Yao'
'Teng, Yu-Kang'
'Zhang, Rui'
'Lu, Zhen-Zhong'

_publ_section_title
;
 Coordination polymers and supramolecular cages based on
 [(MS4)Cux]x&#x2212;2 cluster units and N-containing ligands
;
_journal_issue 39
_journal_name_full CrystEngComm
_journal_page_first 5585
_journal_page_last 5590
_journal_paper_doi 10.1039/D4CE00493K
_journal_volume 26
_journal_year 2024
_chemical_formula_moiety 'Cu3 I4 S4 W1, C30 H51 N6'
_chemical_formula_sum 'C30 H51 Cu3 I4 N6 S4 W'
_chemical_formula_weight 1506.07
_space_group_crystal_system cubic
_space_group_IT_number 205
_space_group_name_Hall '-P 2ac 2ab 3'
_space_group_name_H-M_alt 'P a -3'
_atom_sites_solution_hydrogens geom
_atom_sites_solution_primary dual
_audit_creation_date 2024-04-18
_audit_creation_method
;
Olex2 1.5
(compiled 2024.02.16 svn.r378c4104 for OlexSys, GUI svn.r6928)
;
_audit_update_record
;
2024-05-14 deposited with the CCDC.	2024-08-28 downloaded from the CCDC.
;
_cell_angle_alpha 90
_cell_angle_beta 90
_cell_angle_gamma 90
_cell_formula_units_Z 8
_cell_length_a 20.0824(3)
_cell_length_b 20.0824(3)
_cell_length_c 20.0824(3)
_cell_measurement_reflns_used 9832
_cell_measurement_temperature 213.00
_cell_measurement_theta_max 27.414
_cell_measurement_theta_min 2.268
_cell_volume 8099.3(2)
_computing_cell_refinement 'SAINT V8.40B (?, 2016)'
_computing_data_reduction 'SAINT V8.40B (?, 2016)'
_computing_molecular_graphics 'Olex2 1.5 (Dolomanov et al., 2009)'
_computing_publication_material 'Olex2 1.5 (Dolomanov et al., 2009)'
_computing_structure_refinement 'SHELXL 2018/3 (Sheldrick, 2015)'
_computing_structure_solution 'SHELXT 2018/2 (Sheldrick, 2018)'
_diffrn_ambient_temperature 213.00
_diffrn_measured_fraction_theta_full 0.998
_diffrn_measured_fraction_theta_max 0.998
_diffrn_measurement_device_type 'Bruker D8 VENTURE'
_diffrn_measurement_method '\f and \w scans'
_diffrn_radiation_type MoK\a
_diffrn_radiation_wavelength 0.71073
_diffrn_reflns_av_R_equivalents 0.0654
_diffrn_reflns_av_unetI/netI 0.0154
_diffrn_reflns_Laue_measured_fraction_full 0.998
_diffrn_reflns_Laue_measured_fraction_max 0.998
_diffrn_reflns_limit_h_max 24
_diffrn_reflns_limit_h_min -24
_diffrn_reflns_limit_k_max 24
_diffrn_reflns_limit_k_min -24
_diffrn_reflns_limit_l_max 24
_diffrn_reflns_limit_l_min -24
_diffrn_reflns_number 118078
_diffrn_reflns_point_group_measured_fraction_full 0.998
_diffrn_reflns_point_group_measured_fraction_max 0.998
_diffrn_reflns_theta_full 25.242
_diffrn_reflns_theta_max 25.340
_diffrn_reflns_theta_min 2.268
_diffrn_source_current 1.4
_diffrn_source_power 0.07
_diffrn_source_voltage 50.0
_diffrn_standards_number 0
_exptl_absorpt_coefficient_mu 7.673
_exptl_absorpt_correction_T_max 0.0468
_exptl_absorpt_correction_T_min 0.0206
_exptl_absorpt_correction_type multi-scan
_exptl_absorpt_process_details
;
SADABS-2016/2 (Bruker,2016/2) was used for absorption correction.
wR2(int) was 0.0886 before and 0.0746 after correction.
The Ratio of minimum to maximum transmission is 0.4402.
The \l/2 correction factor is Not present.
;
_exptl_crystal_density_diffrn 2.470
_exptl_crystal_description block
_exptl_crystal_F_000 5680
_exptl_crystal_size_max 0.13
_exptl_crystal_size_mid 0.11
_exptl_crystal_size_min 0.1
_refine_diff_density_max 2.207
_refine_diff_density_min -1.405
_refine_diff_density_rms 0.130
_refine_ls_extinction_method none
_refine_ls_goodness_of_fit_ref 1.063
_refine_ls_hydrogen_treatment constr
_refine_ls_matrix_type full
_refine_ls_number_parameters 146
_refine_ls_number_reflns 2479
_refine_ls_number_restraints 0
_refine_ls_restrained_S_all 1.063
_refine_ls_R_factor_all 0.0321
_refine_ls_R_factor_gt 0.0311
_refine_ls_shift/su_max 0.001
_refine_ls_shift/su_mean 0.000
_refine_ls_structure_factor_coef Fsqd
_refine_ls_weighting_details 'w=1/[\s^2^(Fo^2^)+(0.0517P)^2^+41.4172P] where P=(Fo^2^+2Fc^2^)/3'
_refine_ls_weighting_scheme calc
_refine_ls_wR_factor_gt 0.0958
_refine_ls_wR_factor_ref 0.0967
_reflns_Friedel_coverage 0.000
_reflns_number_gt 2380
_reflns_number_total 2479
_reflns_threshold_expression 'I > 2\s(I)'
_cod_data_source_file d4ce00493k2.cif
_cod_data_source_block 6
_cod_depositor_comments 'Adding full bibliography for 7249257--7249263.cif.'
_cod_original_cell_volume 8099.3(4)
_cod_database_code 7249262
_shelx_shelxl_version_number 2018/3
_shelx_space_group_comment
;
The symmetry employed for this shelxl refinement is uniquely defined
by the following loop, which should always be used as a source of
symmetry information in preference to the above space-group names.
They are only intended as comments.
;
_shelx_estimated_absorpt_t_max 0.514
_shelx_estimated_absorpt_t_min 0.435
_olex2_refinement_description
;
1. Fixed Uiso
 At 1.2 times of:
  All C(H,H) groups
 At 1.5 times of:
  All C(H,H,H) groups
2.a Secondary CH2 refined with riding coordinates:
 C1(H1A,H1B), C2(H2A,H2B), C3(H3A,H3B), C4(H4A,H4B), C5(H5A,H5B), C6(H6A,H6B),
 C7(H7A,H7B)
2.b Idealised Me refined as rotating group:
 C10(H10A,H10B,H10C)
;
_olex2_submission_special_instructions 'No special instructions were received'

loop_
_space_group_symop_operation_xyz
'x, y, z'
'-x+1/2, -y, z+1/2'
'x+1/2, -y+1/2, -z'
'-x, y+1/2, -z+1/2'
'z, x, y'
'-z+1/2, -x, y+1/2'
'z+1/2, -x+1/2, -y'
'-z, x+1/2, -y+1/2'
'y, z, x'
'y+1/2, -z+1/2, -x'
'-y, z+1/2, -x+1/2'
'-y+1/2, -z, x+1/2'
'-x, -y, -z'
'x-1/2, y, -z-1/2'
'-x-1/2, y-1/2, z'
'x, -y-1/2, z-1/2'
'-z, -x, -y'
'z-1/2, x, -y-1/2'
'-z-1/2, x-1/2, y'
'z, -x-1/2, y-1/2'
'-y, -z, -x'
'-y-1/2, z-1/2, x'
'y, -z-1/2, x-1/2'
'y-1/2, z, -x-1/2'

loop_
_atom_site_label
_atom_site_type_symbol
_atom_site_fract_x
_atom_site_fract_y
_atom_site_fract_z
_atom_site_U_iso_or_equiv
_atom_site_adp_type
_atom_site_occupancy
_atom_site_site_symmetry_order
_atom_site_calc_flag
_atom_site_refinement_flags_posn
_atom_site_refinement_flags_adp
_atom_site_refinement_flags_occupancy
_atom_site_disorder_assembly
_atom_site_disorder_group
W1 W 0.71250(2) 0.28750(2) 0.78750(2) 0.04247(16) Uani 1 3 d S T P . .
I1 I 0.70774(2) 0.28695(2) 0.53212(2) 0.03661(15) Uani 1 1 d . . . . .
I2 I 0.83378(2) 0.16622(2) 0.66622(2) 0.03577(18) Uani 1 3 d S T P . .
Cu1 Cu 0.72471(5) 0.27158(5) 0.65511(4) 0.0524(2) Uani 1 1 d . . . . .
S1 S 0.64953(10) 0.35047(10) 0.85047(10) 0.0736(10) Uani 1 3 d S T P . .
S2 S 0.64955(8) 0.21928(8) 0.72366(9) 0.0456(4) Uani 1 1 d . . . . .
N1 N 0.5559(3) 0.8598(2) 0.5423(3) 0.0394(11) Uani 1 1 d . . . . .
N2 N 0.5211(2) 0.7403(2) 0.5111(2) 0.0282(9) Uani 1 1 d . . . . .
C1 C 0.4938(3) 0.8602(3) 0.5046(3) 0.0374(12) Uani 1 1 d . . . . .
H1A H 0.497306 0.892490 0.468133 0.045 Uiso 1 1 calc R U . . .
H1B H 0.457329 0.874294 0.533732 0.045 Uiso 1 1 calc R U . . .
C2 C 0.4781(3) 0.7913(3) 0.4759(3) 0.0351(12) Uani 1 1 d . . . . .
H2A H 0.430945 0.780832 0.482588 0.042 Uiso 1 1 calc R U . . .
H2B H 0.487359 0.790706 0.427974 0.042 Uiso 1 1 calc R U . . .
C3 C 0.5922(3) 0.7533(3) 0.4911(3) 0.0381(12) Uani 1 1 d . . . . .
H3A H 0.599111 0.740703 0.444510 0.046 Uiso 1 1 calc R U . . .
H3B H 0.622499 0.726926 0.518860 0.046 Uiso 1 1 calc R U . . .
C4 C 0.6066(3) 0.8280(3) 0.5005(4) 0.0517(17) Uani 1 1 d . . . . .
H4A H 0.650454 0.833639 0.521124 0.062 Uiso 1 1 calc R U . . .
H4B H 0.607580 0.849901 0.456850 0.062 Uiso 1 1 calc R U . . .
C5 C 0.5139(3) 0.7516(3) 0.5846(3) 0.0373(12) Uani 1 1 d . . . . .
H5A H 0.536014 0.715741 0.609251 0.045 Uiso 1 1 calc R U . . .
H5B H 0.466694 0.751893 0.596880 0.045 Uiso 1 1 calc R U . . .
C6 C 0.5461(4) 0.8192(3) 0.6019(3) 0.0492(16) Uani 1 1 d . . . . .
H6A H 0.517436 0.843161 0.633256 0.059 Uiso 1 1 calc R U . . .
H6B H 0.589125 0.811531 0.623550 0.059 Uiso 1 1 calc R U . . .
C7 C 0.4979(3) 0.6716(3) 0.4888(3) 0.0299(11) Uani 1 1 d . . . . .
H7A H 0.449562 0.669390 0.494772 0.036 Uiso 1 1 calc R U . . .
H7B H 0.506858 0.667452 0.441038 0.036 Uiso 1 1 calc R U . . .
C8 C 0.5285(2) 0.6118(2) 0.5236(2) 0.0279(10) Uani 1 1 d . . . . .
C9 C 0.5851(3) 0.5802(3) 0.4966(2) 0.0290(10) Uani 1 1 d . . . . .
C10 C 0.6144(3) 0.6041(3) 0.4312(3) 0.0375(12) Uani 1 1 d . . . . .
H10A H 0.580719 0.628233 0.406348 0.056 Uiso 1 1 calc R U . . .
H10B H 0.629249 0.566063 0.405345 0.056 Uiso 1 1 calc R U . . .
H10C H 0.651888 0.633210 0.439987 0.056 Uiso 1 1 calc R U . . .

loop_
_atom_site_aniso_label
_atom_site_aniso_U_11
_atom_site_aniso_U_22
_atom_site_aniso_U_33
_atom_site_aniso_U_23
_atom_site_aniso_U_13
_atom_site_aniso_U_12
W1 0.04247(16) 0.04247(16) 0.04247(16) -0.00531(10) 0.00531(10) 0.00531(10)
I1 0.0351(2) 0.0350(2) 0.0397(2) 0.00228(14) -0.00162(14) -0.00070(13)
I2 0.03577(18) 0.03577(18) 0.03577(18) -0.00304(13) 0.00304(13) 0.00304(13)
Cu1 0.0647(5) 0.0514(5) 0.0411(4) 0.0009(4) -0.0043(4) -0.0141(4)
S1 0.0736(10) 0.0736(10) 0.0736(10) -0.0184(9) 0.0184(9) 0.0184(9)
S2 0.0341(7) 0.0460(9) 0.0567(9) 0.0062(7) 0.0000(7) 0.0026(6)
N1 0.043(3) 0.031(2) 0.044(3) 0.001(2) -0.008(2) 0.001(2)
N2 0.024(2) 0.030(2) 0.030(2) 0.0035(18) -0.0015(17) 0.0011(17)
C1 0.042(3) 0.031(3) 0.039(3) 0.003(2) -0.003(2) 0.005(2)
C2 0.032(3) 0.035(3) 0.038(3) 0.008(2) -0.008(2) 0.005(2)
C3 0.024(3) 0.037(3) 0.053(3) -0.001(3) 0.004(2) 0.000(2)
C4 0.034(3) 0.037(3) 0.084(5) -0.001(3) 0.005(3) -0.002(3)
C5 0.050(3) 0.034(3) 0.027(3) 0.002(2) -0.001(2) 0.003(2)
C6 0.074(5) 0.035(3) 0.039(3) 0.000(3) -0.015(3) -0.001(3)
C7 0.030(2) 0.032(3) 0.028(2) 0.001(2) -0.004(2) -0.001(2)
C8 0.026(2) 0.027(2) 0.030(2) 0.001(2) -0.005(2) 0.0004(19)
C9 0.030(2) 0.031(2) 0.027(2) -0.002(2) -0.003(2) -0.003(2)
C10 0.041(3) 0.043(3) 0.028(3) 0.004(2) 0.004(2) 0.012(2)

loop_
_atom_type_symbol
_atom_type_description
_atom_type_scat_dispersion_real
_atom_type_scat_dispersion_imag
_atom_type_scat_source
C C 0.0033 0.0016 'International Tables Vol C Tables 4.2.6.8 and 6.1.1.4'
H H 0.0000 0.0000 'International Tables Vol C Tables 4.2.6.8 and 6.1.1.4'
Cu Cu 0.3201 1.2651 'International Tables Vol C Tables 4.2.6.8 and 6.1.1.4'
I I -0.4742 1.8119 'International Tables Vol C Tables 4.2.6.8 and 6.1.1.4'
N N 0.0061 0.0033 'International Tables Vol C Tables 4.2.6.8 and 6.1.1.4'
S S 0.1246 0.1234 'International Tables Vol C Tables 4.2.6.8 and 6.1.1.4'
W W -0.8490 6.8722 'International Tables Vol C Tables 4.2.6.8 and 6.1.1.4'

loop_
_geom_angle_atom_site_label_1
_geom_angle_atom_site_label_2
_geom_angle_atom_site_label_3
_geom_angle
_geom_angle_site_symmetry_1
_geom_angle_site_symmetry_3
_geom_angle_publ_flag
Cu1 W1 Cu1 77.37(4) 11_646 . ?
Cu1 W1 Cu1 77.37(4) 11_646 6_665 ?
Cu1 W1 Cu1 77.37(4) 6_665 . ?
S1 W1 Cu1 133.80(2) . 6_665 ?
S1 W1 Cu1 133.80(2) . 11_646 ?
S1 W1 Cu1 133.80(2) . . ?
S1 W1 S2 110.74(4) . 6_665 ?
S1 W1 S2 110.75(4) . . ?
S1 W1 S2 110.74(4) . 11_646 ?
S2 W1 Cu1 115.45(5) . 6_665 ?
S2 W1 Cu1 115.45(5) 6_665 11_646 ?
S2 W1 Cu1 54.45(5) . . ?
S2 W1 Cu1 54.45(5) 11_646 11_646 ?
S2 W1 Cu1 54.27(4) 11_646 6_665 ?
S2 W1 Cu1 54.27(4) 6_665 . ?
S2 W1 Cu1 54.27(4) . 11_646 ?
S2 W1 Cu1 115.45(5) 11_646 . ?
S2 W1 Cu1 54.45(5) 6_665 6_665 ?
S2 W1 S2 108.17(4) 11_646 . ?
S2 W1 S2 108.17(4) 11_646 6_665 ?
S2 W1 S2 108.17(4) 6_665 . ?
Cu1 I2 Cu1 66.79(3) 6_665 11_646 ?
Cu1 I2 Cu1 66.79(3) 6_665 . ?
Cu1 I2 Cu1 66.80(3) 11_646 . ?
W1 Cu1 I2 94.34(3) . . ?
I1 Cu1 W1 160.91(5) . . ?
I1 Cu1 I2 104.73(3) . . ?
S2 Cu1 W1 53.32(5) 6_665 . ?
S2 Cu1 W1 53.27(5) . . ?
S2 Cu1 I1 121.98(6) 6_665 . ?
S2 Cu1 I1 123.79(6) . . ?
S2 Cu1 I2 96.36(5) . . ?
S2 Cu1 I2 96.51(5) 6_665 . ?
S2 Cu1 S2 106.05(10) 6_665 . ?
W1 S2 Cu1 72.40(6) . 11_646 ?
W1 S2 Cu1 72.28(5) . . ?
Cu1 S2 Cu1 94.25(8) 11_646 . ?
C1 N1 C4 107.4(5) . . ?
C1 N1 C6 108.2(5) . . ?
C6 N1 C4 108.7(5) . . ?
C2 N2 C7 107.5(4) . . ?
C3 N2 C2 107.4(4) . . ?
C3 N2 C7 111.7(4) . . ?
C5 N2 C2 107.6(4) . . ?
C5 N2 C3 109.1(4) . . ?
C5 N2 C7 113.3(4) . . ?
N1 C1 H1A 109.3 . . ?
N1 C1 H1B 109.3 . . ?
N1 C1 C2 111.5(4) . . ?
H1A C1 H1B 108.0 . . ?
C2 C1 H1A 109.3 . . ?
C2 C1 H1B 109.3 . . ?
N2 C2 C1 108.5(4) . . ?
N2 C2 H2A 110.0 . . ?
N2 C2 H2B 110.0 . . ?
C1 C2 H2A 110.0 . . ?
C1 C2 H2B 110.0 . . ?
H2A C2 H2B 108.4 . . ?
N2 C3 H3A 110.0 . . ?
N2 C3 H3B 110.0 . . ?
N2 C3 C4 108.4(4) . . ?
H3A C3 H3B 108.4 . . ?
C4 C3 H3A 110.0 . . ?
C4 C3 H3B 110.0 . . ?
N1 C4 C3 111.3(5) . . ?
N1 C4 H4A 109.4 . . ?
N1 C4 H4B 109.4 . . ?
C3 C4 H4A 109.4 . . ?
C3 C4 H4B 109.4 . . ?
H4A C4 H4B 108.0 . . ?
N2 C5 H5A 110.0 . . ?
N2 C5 H5B 110.0 . . ?
N2 C5 C6 108.3(5) . . ?
H5A C5 H5B 108.4 . . ?
C6 C5 H5A 110.0 . . ?
C6 C5 H5B 110.0 . . ?
N1 C6 C5 111.3(5) . . ?
N1 C6 H6A 109.4 . . ?
N1 C6 H6B 109.4 . . ?
C5 C6 H6A 109.4 . . ?
C5 C6 H6B 109.4 . . ?
H6A C6 H6B 108.0 . . ?
N2 C7 H7A 108.0 . . ?
N2 C7 H7B 108.0 . . ?
H7A C7 H7B 107.2 . . ?
C8 C7 N2 117.3(4) . . ?
C8 C7 H7A 108.0 . . ?
C8 C7 H7B 108.0 . . ?
C9 C8 C7 119.1(4) 5 . ?
C9 C8 C7 120.3(5) . . ?
C9 C8 C9 120.3(5) 5 . ?
C8 C9 C8 119.6(5) 9 . ?
C8 C9 C10 120.1(5) 9 . ?
C8 C9 C10 120.2(5) . . ?
C9 C10 H10A 109.5 . . ?
C9 C10 H10B 109.5 . . ?
C9 C10 H10C 109.5 . . ?
H10A C10 H10B 109.5 . . ?
H10A C10 H10C 109.5 . . ?
H10B C10 H10C 109.5 . . ?

loop_
_geom_bond_atom_site_label_1
_geom_bond_atom_site_label_2
_geom_bond_distance
_geom_bond_site_symmetry_2
_geom_bond_publ_flag
W1 Cu1 2.6891(9) 6_665 ?
W1 Cu1 2.6891(9) . ?
W1 Cu1 2.6891(9) 11_646 ?
W1 S1 2.190(3) . ?
W1 S2 2.2624(18) 6_665 ?
W1 S2 2.2625(18) . ?
W1 S2 2.2624(18) 11_646 ?
I1 Cu1 2.5123(9) . ?
I2 Cu1 3.0535(11) . ?
I2 Cu1 3.0535(11) 6_665 ?
I2 Cu1 3.0535(11) 11_646 ?
Cu1 S2 2.2902(18) 6_665 ?
Cu1 S2 2.2970(19) . ?
N1 C1 1.459(7) . ?
N1 C4 1.465(8) . ?
N1 C6 1.461(8) . ?
N2 C2 1.515(6) . ?
N2 C3 1.506(6) . ?
N2 C5 1.500(7) . ?
N2 C7 1.523(6) . ?
C1 H1A 0.9800 . ?
C1 H1B 0.9800 . ?
C1 C2 1.532(8) . ?
C2 H2A 0.9800 . ?
C2 H2B 0.9800 . ?
C3 H3A 0.9800 . ?
C3 H3B 0.9800 . ?
C3 C4 1.539(8) . ?
C4 H4A 0.9800 . ?
C4 H4B 0.9800 . ?
C5 H5A 0.9800 . ?
C5 H5B 0.9800 . ?
C5 C6 1.543(8) . ?
C6 H6A 0.9800 . ?
C6 H6B 0.9800 . ?
C7 H7A 0.9800 . ?
C7 H7B 0.9800 . ?
C7 C8 1.519(7) . ?
C8 C9 1.410(7) 5 ?
C8 C9 1.410(7) . ?
C9 C10 1.517(7) . ?
C10 H10A 0.9700 . ?
C10 H10B 0.9700 . ?
C10 H10C 0.9700 . ?

loop_
_geom_torsion_atom_site_label_1
_geom_torsion_atom_site_label_2
_geom_torsion_atom_site_label_3
_geom_torsion_atom_site_label_4
_geom_torsion
_geom_torsion_site_symmetry_1
_geom_torsion_site_symmetry_2
_geom_torsion_site_symmetry_3
_geom_torsion_site_symmetry_4
_geom_torsion_publ_flag
N1 C1 C2 N2 15.6(7) . . . . ?
N2 C3 C4 N1 16.1(7) . . . . ?
N2 C5 C6 N1 16.5(7) . . . . ?
N2 C7 C8 C9 91.7(6) . . . 5 ?
N2 C7 C8 C9 -93.1(6) . . . . ?
C1 N1 C4 C3 -68.5(7) . . . . ?
C1 N1 C6 C5 48.8(7) . . . . ?
C2 N2 C3 C4 49.4(6) . . . . ?
C2 N2 C5 C6 -67.5(6) . . . . ?
C2 N2 C7 C8 -173.2(4) . . . . ?
C3 N2 C2 C1 -67.4(6) . . . . ?
C3 N2 C5 C6 48.6(6) . . . . ?
C3 N2 C7 C8 69.3(6) . . . . ?
C4 N1 C1 C2 49.7(6) . . . . ?
C4 N1 C6 C5 -67.5(7) . . . . ?
C5 N2 C2 C1 49.9(6) . . . . ?
C5 N2 C3 C4 -66.9(6) . . . . ?
C5 N2 C7 C8 -54.4(6) . . . . ?
C6 N1 C1 C2 -67.5(6) . . . . ?
C6 N1 C4 C3 48.4(7) . . . . ?
C7 N2 C2 C1 172.3(4) . . . . ?
C7 N2 C3 C4 167.0(5) . . . . ?
C7 N2 C5 C6 173.8(5) . . . . ?
C7 C8 C9 C8 -178.3(3) . . . 9 ?
C7 C8 C9 C10 -2.4(7) . . . . ?
C9 C8 C9 C8 -3.2(10) 5 . . 9 ?
C9 C8 C9 C10 172.7(4) 5 . . . ?
